data_8102847
loop_
_publ_author_name
'Rui-Hong Deng'
'Dong-Hua Chen'
'Bo-Wen Lai'
'Hui-Liang Wen'

_publ_section_title
;
 Crystal structure of benzene-1,4-dioxydiacetic acid, C10H10O6
;
_journal_issue 4
_journal_name_full 'Zeitschrift f\"ur Kristallographie - New Crystal Structures'
_journal_page_first 719
_journal_volume 225
_journal_year 2010
_chemical_formula_sum 'C10 H10 O6'
_chemical_formula_weight 226.18
_chemical_name_systematic
; 
benzene-1,4-dioxydiacetic acid
;
_space_group_IT_number 2
_symmetry_cell_setting triclinic
_symmetry_space_group_name_Hall '-P 1'
_symmetry_space_group_name_H-M 'P -1'
_atom_sites_solution_hydrogens geom
_atom_sites_solution_primary direct
_atom_sites_solution_secondary difmap
_audit_creation_method SHELXL-97
_cell_angle_alpha 105.231(7)
_cell_angle_beta 116.289(4)
_cell_angle_gamma 104.618(6)
_cell_formula_units_Z 1
_cell_length_a 6.425(3)
_cell_length_b 6.913(5)
_cell_length_c 6.967(3)
_cell_measurement_reflns_used 808
_cell_measurement_temperature 296(2)
_cell_measurement_theta_max 28.39
_cell_measurement_theta_min 3.60
_cell_volume 242.2(2)
_computing_cell_refinement 'Bruker SAINT'
_computing_data_collection 'Bruker APEX2'
_computing_data_reduction 'Bruker SAINT'
_computing_molecular_graphics 'Bruker SHELXTL'
_computing_publication_material 'Bruker SHELXTL'
_computing_structure_refinement 'SHELXL-97 (Sheldrick, 2008)'
_computing_structure_solution 'SHELXS-97 (Sheldrick, 2008)'
_diffrn_ambient_temperature 296(2)
_diffrn_measured_fraction_theta_full 0.981
_diffrn_measured_fraction_theta_max 0.981
_diffrn_measurement_device_type 'Bruker APEX-II CCD'
_diffrn_measurement_method '\f and \w scans'
_diffrn_radiation_monochromator graphite
_diffrn_radiation_source 'fine-focus sealed tube'
_diffrn_radiation_type MoK\a
_diffrn_radiation_wavelength 0.71073
_diffrn_reflns_av_R_equivalents 0.0139
_diffrn_reflns_av_sigmaI/netI 0.0252
_diffrn_reflns_limit_h_max 7
_diffrn_reflns_limit_h_min -7
_diffrn_reflns_limit_k_max 8
_diffrn_reflns_limit_k_min -8
_diffrn_reflns_limit_l_max 8
_diffrn_reflns_limit_l_min -8
_diffrn_reflns_number 1854
_diffrn_reflns_theta_full 25.49
_diffrn_reflns_theta_max 25.49
_diffrn_reflns_theta_min 3.38
_exptl_absorpt_coefficient_mu 0.131
_exptl_absorpt_correction_T_max 0.9868
_exptl_absorpt_correction_T_min 0.9807
_exptl_absorpt_correction_type multi-scan
_exptl_absorpt_process_details sadabs
_exptl_crystal_colour colourless
_exptl_crystal_density_diffrn 1.551
_exptl_crystal_density_method 'not measured'
_exptl_crystal_description block
_exptl_crystal_F_000 118
_exptl_crystal_size_max 0.15
_exptl_crystal_size_mid 0.14
_exptl_crystal_size_min 0.10
_refine_diff_density_max 0.223
_refine_diff_density_min -0.265
_refine_diff_density_rms 0.059
_refine_ls_extinction_method none
_refine_ls_goodness_of_fit_ref 1.074
_refine_ls_hydrogen_treatment constr
_refine_ls_matrix_type full
_refine_ls_number_parameters 74
_refine_ls_number_reflns 890
_refine_ls_number_restraints 0
_refine_ls_restrained_S_all 1.074
_refine_ls_R_factor_all 0.0547
_refine_ls_R_factor_gt 0.0419
_refine_ls_shift/su_max 0.000
_refine_ls_shift/su_mean 0.000
_refine_ls_structure_factor_coef Fsqd
_refine_ls_weighting_details 'calc w=1/[\s^2^(Fo^2^)+(0.0744P)^2^+0.0517P] where P=(Fo^2^+2Fc^2^)/3'
_refine_ls_weighting_scheme calc
_refine_ls_wR_factor_gt 0.1170
_refine_ls_wR_factor_ref 0.1313
_reflns_number_gt 695
_reflns_number_total 890
_reflns_threshold_expression >2sigma(I)
_cod_data_source_file 1267-3180.cff
_cod_data_source_block a
_cod_depositor_comments
;
The following automatic conversions were performed:
'_symmetry_cell_setting' value 'Triclinic' changed to 'triclinic'
according to '/home/saulius/struct/CIF-dictionaries/cif_core.dic'
dictionary named 'cif_core.dic' version 2.4.1 from 2010-06-29.

Automatic conversion script
Id: cif_fix_enum 1555 2011-01-17 13:19:09Z saulius 
;
_cod_original_cell_volume 242.1(2)
_cod_original_sg_symbol_H-M P-1
_cod_database_code 8102847

loop_
_symmetry_equiv_pos_as_xyz
'x, y, z'
'-x, -y, -z'

loop_
_atom_site_label
_atom_site_type_symbol
_atom_site_fract_x
_atom_site_fract_y
_atom_site_fract_z
_atom_site_U_iso_or_equiv
_atom_site_adp_type
_atom_site_occupancy
_atom_site_symmetry_multiplicity
_atom_site_calc_flag
_atom_site_refinement_flags
_atom_site_disorder_assembly
_atom_site_disorder_group
C4 C 0.8485(4) 0.4637(3) 0.1827(3) 0.0375(5) Uani 1 1 d . . .
H4A H 0.7208 0.3658 0.1939 0.045 Uiso 1 1 calc R . .
H4B H 0.7728 0.4395 0.0183 0.045 Uiso 1 1 calc R . .
C1 C 0.7868(4) 0.0452(3) -0.0749(3) 0.0383(5) Uani 1 1 d . . .
H1 H 0.6433 0.0752 -0.1257 0.046 Uiso 1 1 calc R . .
C3 C 1.2342(3) 0.1600(3) 0.1981(3) 0.0375(5) Uani 1 1 d . . .
H3 H 1.3922 0.2673 0.3312 0.045 Uiso 1 1 calc R . .
C5 C 0.9277(3) 0.7004(3) 0.3354(3) 0.0354(5) Uani 1 1 d . . .
O1 O 1.0646(2) 0.4154(2) 0.2579(2) 0.0402(4) Uani 1 1 d . . .
C2 C 1.0226(3) 0.2057(3) 0.1243(3) 0.0340(5) Uani 1 1 d . . .
O2 O 0.7347(3) 0.7506(2) 0.2801(3) 0.0514(5) Uani 1 1 d . . .
H2 H 0.7862 0.8826 0.3611 0.077 Uiso 1 1 calc R . .
O3 O 1.1522(2) 0.8296(2) 0.4932(2) 0.0437(4) Uani 1 1 d . . .

loop_
_atom_site_aniso_label
_atom_site_aniso_U_11
_atom_site_aniso_U_22
_atom_site_aniso_U_33
_atom_site_aniso_U_23
_atom_site_aniso_U_13
_atom_site_aniso_U_12
C4 0.0386(10) 0.0326(10) 0.0400(10) 0.0124(8) 0.0196(9) 0.0204(8)
C1 0.0337(10) 0.0352(10) 0.0419(11) 0.0103(8) 0.0182(9) 0.0202(8)
C3 0.0330(9) 0.0300(9) 0.0386(10) 0.0071(8) 0.0155(8) 0.0136(7)
C5 0.0399(10) 0.0335(10) 0.0357(10) 0.0146(8) 0.0202(9) 0.0213(8)
O1 0.0371(7) 0.0276(7) 0.0439(8) 0.0045(6) 0.0170(6) 0.0181(6)
C2 0.0386(10) 0.0272(9) 0.0376(10) 0.0110(8) 0.0219(8) 0.0171(8)
O2 0.0438(8) 0.0374(8) 0.0531(9) 0.0057(7) 0.0147(7) 0.0261(7)
O3 0.0399(8) 0.0314(7) 0.0478(9) 0.0091(6) 0.0176(7) 0.0186(6)

loop_
_atom_type_symbol
_atom_type_description
_atom_type_scat_dispersion_real
_atom_type_scat_dispersion_imag
_atom_type_scat_source
C C 0.0033 0.0016 'International Tables Vol C Tables 4.2.6.8 and 6.1.1.4'
H H 0.0000 0.0000 'International Tables Vol C Tables 4.2.6.8 and 6.1.1.4'
O O 0.0106 0.0060 'International Tables Vol C Tables 4.2.6.8 and 6.1.1.4'

loop_
_geom_angle_atom_site_label_1
_geom_angle_atom_site_label_2
_geom_angle_atom_site_label_3
_geom_angle
_geom_angle_site_symmetry_1
_geom_angle_site_symmetry_3
_geom_angle_publ_flag
O1 C4 C5 109.76(15) . . ?
O1 C4 H4A 109.7 . . ?
C5 C4 H4A 109.7 . . ?
O1 C4 H4B 109.7 . . ?
C5 C4 H4B 109.7 . . ?
H4A C4 H4B 108.2 . . ?
C3 C1 C2 119.92(18) 2_755 . ?
C3 C1 H1 120.0 2_755 . ?
C2 C1 H1 120.0 . . ?
C2 C3 C1 120.40(18) . 2_755 ?
C2 C3 H3 119.8 . . ?
C1 C3 H3 119.8 2_755 . ?
O3 C5 O2 124.81(17) . . ?
O3 C5 C4 122.95(17) . . ?
O2 C5 C4 112.24(16) . . ?
C2 O1 C4 116.11(15) . . ?
C3 C2 O1 115.81(16) . . ?
C3 C2 C1 119.68(18) . . ?
O1 C2 C1 124.51(17) . . ?
C5 O2 H2 109.5 . . ?

loop_
_geom_bond_atom_site_label_1
_geom_bond_atom_site_label_2
_geom_bond_distance
_geom_bond_site_symmetry_2
_geom_bond_publ_flag
C4 O1 1.413(2) . ?
C4 C5 1.501(3) . ?
C4 H4A 0.9700 . ?
C4 H4B 0.9700 . ?
C1 C3 1.389(3) 2_755 ?
C1 C2 1.390(3) . ?
C1 H1 0.9300 . ?
C3 C2 1.376(3) . ?
C3 C1 1.389(3) 2_755 ?
C3 H3 0.9300 . ?
C5 O3 1.231(2) . ?
C5 O2 1.293(2) . ?
O1 C2 1.383(2) . ?
O2 H2 0.8200 . ?

loop_
_geom_hbond_atom_site_label_D
_geom_hbond_atom_site_label_H
_geom_hbond_atom_site_label_A
_geom_hbond_distance_DH
_geom_hbond_distance_HA
_geom_hbond_distance_DA
_geom_hbond_angle_DHA
_geom_hbond_site_symmetry_A
O2 H2 O3 0.82 1.82 2.637(2) 170.6 2_776

loop_
_geom_torsion_atom_site_label_1
_geom_torsion_atom_site_label_2
_geom_torsion_atom_site_label_3
_geom_torsion_atom_site_label_4
_geom_torsion
_geom_torsion_site_symmetry_1
_geom_torsion_site_symmetry_2
_geom_torsion_site_symmetry_3
_geom_torsion_site_symmetry_4
_geom_torsion_publ_flag
O1 C4 C5 O3 3.2(3) . . . . ?
O1 C4 C5 O2 -177.35(16) . . . . ?
C5 C4 O1 C2 -176.55(15) . . . . ?
C1 C3 C2 O1 -179.45(16) 2_755 . . . ?
C1 C3 C2 C1 -0.1(3) 2_755 . . . ?
C4 O1 C2 C3 179.79(16) . . . . ?
C4 O1 C2 C1 0.4(3) . . . . ?
C3 C1 C2 C3 0.1(3) 2_755 . . . ?
C3 C1 C2 O1 179.40(17) 2_755 . . . ?
